data_1512210
loop_
_publ_author_name
'Pujari, Sandip A.'
'Gu\'en\'ee, Laure'
'Lacour, J\'er\^ome'

_publ_section_title
;
 Efficient Synthesis of Imino-methano Tr\"oger Bases by Nitrene Insertions
 into C-N Bonds.
;
_journal_issue 15
_journal_name_full 'Organic letters'
_journal_page_first 3930
_journal_page_last 3933
_journal_paper_doi 10.1021/ol4016892
_journal_volume 15
_journal_year 2013
_chemical_formula_moiety 'C23 H22 N4 O5 S'
_chemical_formula_sum 'C23 H22 N4 O5 S'
_chemical_formula_weight 466.51
_chemical_name_systematic
; 
 ? 
;
_space_group_IT_number 14
_symmetry_cell_setting monoclinic
_symmetry_space_group_name_Hall '-P 2ybc'
_symmetry_space_group_name_H-M 'P 1 21/c 1'
_atom_sites_solution_hydrogens geom
_atom_sites_solution_primary direct
_atom_sites_solution_secondary difmap
_audit_creation_method SHELXL-97
_cell_angle_alpha 90.00
_cell_angle_beta 108.918(5)
_cell_angle_gamma 90.00
_cell_formula_units_Z 4
_cell_length_a 14.3235(6)
_cell_length_b 12.3190(5)
_cell_length_c 13.1555(6)
_cell_measurement_reflns_used 4588
_cell_measurement_temperature 180(2)
_cell_measurement_theta_max 28.0871
_cell_measurement_theta_min 2.9144
_cell_volume 2195.92(18)
_computing_cell_refinement
;
CrysAlisPro, Agilent Technologies,
Version 1.171.35.11 (release 16-05-2011 CrysAlis171 .NET)
(compiled May 16 2011,17:55:39)
;
_computing_data_collection
;
CrysAlisPro, Agilent Technologies,
Version 1.171.35.11 (release 16-05-2011 CrysAlis171 .NET)
(compiled May 16 2011,17:55:39)
;
_computing_data_reduction
;
CrysAlisPro, Agilent Technologies,
Version 1.171.35.11 (release 16-05-2011 CrysAlis171 .NET)
(compiled May 16 2011,17:55:39)
;
_computing_molecular_graphics 'Ortep 3 (Farrugia, 1997)'
_computing_publication_material ShelX_Acta
_computing_structure_refinement 'SHELXL-97 (Sheldrick, 2008)'
_computing_structure_solution 'SHELXS-97 (Sheldrick, 2008)'
_diffrn_ambient_temperature 180(2)
_diffrn_detector_area_resol_mean 10.4679
_diffrn_measured_fraction_theta_full 0.999
_diffrn_measured_fraction_theta_max 0.846
_diffrn_measurement_device_type 'SuperNova, Dual, Cu at zero, Atlas'
_diffrn_measurement_method '\w scans'
_diffrn_radiation_monochromator mirror
_diffrn_radiation_source 'SuperNova (Mo) X-ray Source'
_diffrn_radiation_type MoK\a
_diffrn_radiation_wavelength 0.71073
_diffrn_reflns_av_R_equivalents 0.0247
_diffrn_reflns_av_unetI/netI 0.0324
_diffrn_reflns_limit_h_max 14
_diffrn_reflns_limit_h_min -19
_diffrn_reflns_limit_k_max 10
_diffrn_reflns_limit_k_min -16
_diffrn_reflns_limit_l_max 17
_diffrn_reflns_limit_l_min -14
_diffrn_reflns_number 10760
_diffrn_reflns_theta_full 25.00
_diffrn_reflns_theta_max 28.12
_diffrn_reflns_theta_min 3.01
_exptl_absorpt_coefficient_mu 0.191
_exptl_absorpt_correction_T_max 0.979
_exptl_absorpt_correction_T_min 0.959
_exptl_absorpt_correction_type analytical
_exptl_absorpt_process_details
;
CrysAlisPro, Agilent Technologies,
Version 1.171.35.11 (release 16-05-2011 CrysAlis171 .NET)
(compiled May 16 2011,17:55:39)
Analytical numeric absorption correction using a multifaceted crystal
            model based on expressions derived by R.C. Clark & J.S. Reid.
(Clark, R. C. & Reid, J. S. (1995). Acta Cryst. A51, 887-897)
;
_exptl_crystal_colour colorless
_exptl_crystal_density_diffrn 1.411
_exptl_crystal_density_method 'not measured'
_exptl_crystal_description prism
_exptl_crystal_F_000 976
_exptl_crystal_size_max 0.3009
_exptl_crystal_size_mid 0.2400
_exptl_crystal_size_min 0.1468
_refine_diff_density_max 0.268
_refine_diff_density_min -0.397
_refine_diff_density_rms 0.049
_refine_ls_extinction_method none
_refine_ls_goodness_of_fit_ref 1.047
_refine_ls_hydrogen_treatment constr
_refine_ls_matrix_type full
_refine_ls_number_parameters 300
_refine_ls_number_reflns 4540
_refine_ls_number_restraints 0
_refine_ls_restrained_S_all 1.047
_refine_ls_R_factor_all 0.0568
_refine_ls_R_factor_gt 0.0421
_refine_ls_shift/su_max 0.001
_refine_ls_shift/su_mean 0.000
_refine_ls_structure_factor_coef Fsqd
_refine_ls_weighting_details 'calc w=1/[\s^2^(Fo^2^)+(0.0432P)^2^+1.0307P] where P=(Fo^2^+2Fc^2^)/3'
_refine_ls_weighting_scheme calc
_refine_ls_wR_factor_gt 0.0972
_refine_ls_wR_factor_ref 0.1077
_reflns_number_gt 3638
_reflns_number_total 4540
_reflns_threshold_expression >2sigma(I)
_cod_data_source_file ol4016892_si_002.cif
_cod_data_source_block 8
_cod_original_cell_volume 2195.92(16)
_cod_original_sg_symbol_H-M 'P 21/c'
_cod_database_code 1512210

loop_
_symmetry_equiv_pos_as_xyz
'x, y, z'
'-x, y+1/2, -z+1/2'
'-x, -y, -z'
'x, -y-1/2, z-1/2'

loop_
_atom_site_label
_atom_site_type_symbol
_atom_site_fract_x
_atom_site_fract_y
_atom_site_fract_z
_atom_site_U_iso_or_equiv
_atom_site_adp_type
_atom_site_occupancy
_atom_site_symmetry_multiplicity
_atom_site_calc_flag
_atom_site_refinement_flags
S1 S -0.01309(3) 0.99518(4) 0.20585(4) 0.03036(14) Uani 1 1 d .
O1 O -0.06778(10) 1.00688(12) 0.09368(11) 0.0411(4) Uani 1 1 d .
O2 O 0.02062(10) 1.08947(11) 0.27096(12) 0.0413(4) Uani 1 1 d .
O3 O 0.49398(9) 1.14199(11) 0.40532(11) 0.0359(3) Uani 1 1 d .
O4 O 0.36185(13) 0.45106(14) 0.47792(13) 0.0571(5) Uani 1 1 d .
O5 O 0.44112(15) 0.42208(17) 0.36686(17) 0.0790(6) Uani 1 1 d .
N1 N 0.08460(10) 0.92323(13) 0.20897(11) 0.0266(3) Uani 1 1 d .
N2 N 0.14669(10) 0.89929(12) 0.31448(11) 0.0241(3) Uani 1 1 d .
N3 N 0.18903(10) 0.82341(12) 0.13626(11) 0.0254(3) Uani 1 1 d .
N4 N 0.38140(14) 0.47292(15) 0.39675(15) 0.0443(5) Uani 1 1 d .
C1 C -0.08226(13) 0.91696(15) 0.26698(14) 0.0279(4) Uani 1 1 d .
C2 C -0.14856(18) 0.8420(2) 0.20799(17) 0.0496(6) Uani 1 1 d .
H2 H -0.1571 0.8324 0.1339 0.059 Uiso 1 1 calc R
C3 C -0.20288(19) 0.7804(2) 0.25626(18) 0.0527(6) Uani 1 1 d .
H3 H -0.2484 0.7284 0.2149 0.063 Uiso 1 1 calc R
C4 C -0.19206(15) 0.79320(17) 0.36388(16) 0.0368(5) Uani 1 1 d .
C5 C -0.12267(17) 0.8665(2) 0.42249(17) 0.0476(6) Uani 1 1 d .
H5 H -0.1120 0.8742 0.4973 0.057 Uiso 1 1 calc R
C6 C -0.06826(16) 0.9293(2) 0.37464(17) 0.0463(6) Uani 1 1 d .
H6 H -0.0217 0.9804 0.4160 0.056 Uiso 1 1 calc R
C7 C 0.08700(13) 0.84491(16) 0.12477(14) 0.0289(4) Uani 1 1 d .
H7A H 0.0534 0.7768 0.1328 0.035 Uiso 1 1 calc R
H7B H 0.0525 0.8755 0.0527 0.035 Uiso 1 1 calc R
C8 C 0.23610(12) 0.73686(15) 0.20626(13) 0.0250(4) Uani 1 1 d .
C9 C 0.30569(14) 0.67632(16) 0.17747(15) 0.0321(4) Uani 1 1 d .
H9 H 0.3201 0.6948 0.1140 0.039 Uiso 1 1 calc R
C10 C 0.35427(14) 0.58994(17) 0.23910(16) 0.0356(5) Uani 1 1 d .
H10 H 0.4021 0.5493 0.2194 0.043 Uiso 1 1 calc R
C11 C 0.33087(13) 0.56465(15) 0.33044(15) 0.0314(4) Uani 1 1 d .
C12 C 0.26359(12) 0.62436(15) 0.36238(14) 0.0266(4) Uani 1 1 d .
H12 H 0.2498 0.6050 0.4259 0.032 Uiso 1 1 calc R
C13 C 0.21595(12) 0.71302(14) 0.30142(13) 0.0229(4) Uani 1 1 d .
C14 C 0.14895(13) 0.78319(15) 0.34262(14) 0.0249(4) Uani 1 1 d .
H14A H 0.0810 0.7541 0.3140 0.030 Uiso 1 1 calc R
H14B H 0.1702 0.7767 0.4219 0.030 Uiso 1 1 calc R
C15 C 0.24023(12) 0.95423(14) 0.33747(13) 0.0228(4) Uani 1 1 d .
C16 C 0.28076(13) 0.99868(15) 0.43894(14) 0.0265(4) Uani 1 1 d .
H16 H 0.2489 0.9870 0.4911 0.032 Uiso 1 1 calc R
C17 C 0.36653(13) 1.05966(15) 0.46645(14) 0.0282(4) Uani 1 1 d .
H17 H 0.3937 1.0885 0.5369 0.034 Uiso 1 1 calc R
C18 C 0.41225(12) 1.07808(15) 0.38987(15) 0.0279(4) Uani 1 1 d .
C19 C 0.37428(13) 1.02999(15) 0.28889(14) 0.0271(4) Uani 1 1 d .
H19 H 0.4079 1.0396 0.2380 0.032 Uiso 1 1 calc R
C20 C 0.28833(12) 0.96829(14) 0.26095(13) 0.0237(4) Uani 1 1 d .
C21 C 0.25001(13) 0.92120(15) 0.14786(13) 0.0270(4) Uani 1 1 d .
H21A H 0.2108 0.9777 0.0989 0.032 Uiso 1 1 calc R
H21B H 0.3073 0.9039 0.1242 0.032 Uiso 1 1 calc R
C22 C 0.52690(15) 1.20326(17) 0.50300(17) 0.0395(5) Uani 1 1 d .
H22A H 0.4715 1.2447 0.5115 0.059 Uiso 1 1 calc R
H22B H 0.5792 1.2534 0.5004 0.059 Uiso 1 1 calc R
H22C H 0.5525 1.1537 0.5640 0.059 Uiso 1 1 calc R
C25 C -0.2530(2) 0.7272(2) 0.4156(2) 0.0569(7) Uani 1 1 d .
H25A H -0.2225 0.6559 0.4359 0.085 Uiso 1 1 calc R
H25B H -0.3198 0.7180 0.3647 0.085 Uiso 1 1 calc R
H25C H -0.2565 0.7649 0.4799 0.085 Uiso 1 1 calc R

loop_
_atom_site_aniso_label
_atom_site_aniso_U_11
_atom_site_aniso_U_22
_atom_site_aniso_U_33
_atom_site_aniso_U_23
_atom_site_aniso_U_13
_atom_site_aniso_U_12
S1 0.0232(2) 0.0288(3) 0.0363(3) 0.0074(2) 0.00586(19) 0.00459(19)
O1 0.0282(7) 0.0524(10) 0.0395(8) 0.0203(7) 0.0064(6) 0.0096(7)
O2 0.0360(7) 0.0260(7) 0.0607(10) 0.0001(7) 0.0139(7) 0.0029(6)
O3 0.0284(7) 0.0347(8) 0.0404(8) -0.0020(6) 0.0052(6) -0.0087(6)
O4 0.0689(11) 0.0514(10) 0.0531(10) 0.0257(8) 0.0226(9) 0.0208(9)
O5 0.0885(14) 0.0666(13) 0.0969(15) 0.0380(11) 0.0508(12) 0.0524(12)
N1 0.0219(7) 0.0294(8) 0.0243(7) 0.0047(6) 0.0019(6) 0.0037(7)
N2 0.0225(7) 0.0245(8) 0.0224(7) 0.0034(6) 0.0034(6) 0.0005(6)
N3 0.0272(7) 0.0259(8) 0.0204(7) 0.0024(6) 0.0041(6) -0.0010(7)
N4 0.0440(10) 0.0344(10) 0.0518(11) 0.0120(9) 0.0118(9) 0.0125(9)
C1 0.0223(8) 0.0284(10) 0.0301(9) 0.0016(8) 0.0045(7) 0.0034(8)
C2 0.0599(14) 0.0584(15) 0.0274(10) -0.0048(10) 0.0101(10) -0.0260(12)
C3 0.0654(15) 0.0531(15) 0.0378(12) -0.0090(10) 0.0144(11) -0.0313(13)
C4 0.0452(11) 0.0297(11) 0.0386(11) -0.0019(9) 0.0180(9) 0.0003(9)
C5 0.0540(13) 0.0611(16) 0.0315(11) -0.0133(10) 0.0191(10) -0.0118(12)
C6 0.0434(12) 0.0596(15) 0.0372(11) -0.0191(11) 0.0148(9) -0.0177(11)
C7 0.0268(9) 0.0323(10) 0.0229(9) 0.0027(8) 0.0014(7) 0.0010(8)
C8 0.0253(8) 0.0251(9) 0.0212(8) 0.0005(7) 0.0030(7) -0.0027(8)
C9 0.0367(10) 0.0335(11) 0.0276(9) -0.0006(8) 0.0124(8) 0.0036(9)
C10 0.0336(10) 0.0355(11) 0.0391(11) -0.0010(9) 0.0136(9) 0.0078(9)
C11 0.0292(9) 0.0245(10) 0.0357(10) 0.0054(8) 0.0039(8) 0.0023(8)
C12 0.0263(9) 0.0252(9) 0.0271(9) 0.0026(7) 0.0072(7) -0.0030(8)
C13 0.0217(8) 0.0215(9) 0.0227(8) 0.0004(7) 0.0035(7) -0.0033(7)
C14 0.0242(8) 0.0261(9) 0.0238(9) 0.0030(7) 0.0069(7) -0.0016(8)
C15 0.0213(8) 0.0206(9) 0.0248(8) 0.0033(7) 0.0048(7) 0.0026(7)
C16 0.0275(9) 0.0255(9) 0.0259(9) 0.0021(7) 0.0078(7) 0.0038(8)
C17 0.0295(9) 0.0252(10) 0.0255(9) -0.0023(7) 0.0027(7) 0.0021(8)
C18 0.0222(8) 0.0216(9) 0.0353(10) 0.0044(8) 0.0030(7) 0.0016(8)
C19 0.0244(9) 0.0279(10) 0.0279(9) 0.0063(7) 0.0070(7) 0.0017(8)
C20 0.0236(8) 0.0216(9) 0.0230(8) 0.0033(7) 0.0037(7) 0.0037(7)
C21 0.0295(9) 0.0281(10) 0.0226(9) 0.0036(7) 0.0072(7) -0.0016(8)
C22 0.0331(10) 0.0309(11) 0.0460(12) -0.0038(9) 0.0013(9) -0.0050(9)
C25 0.0844(18) 0.0422(14) 0.0573(15) -0.0061(11) 0.0411(14) -0.0149(14)

loop_
_atom_type_symbol
_atom_type_description
_atom_type_scat_dispersion_real
_atom_type_scat_dispersion_imag
_atom_type_scat_source
C C 0.0033 0.0016 'International Tables Vol C Tables 4.2.6.8 and 6.1.1.4'
H H 0.0000 0.0000 'International Tables Vol C Tables 4.2.6.8 and 6.1.1.4'
N N 0.0061 0.0033 'International Tables Vol C Tables 4.2.6.8 and 6.1.1.4'
O O 0.0106 0.0060 'International Tables Vol C Tables 4.2.6.8 and 6.1.1.4'
S S 0.1246 0.1234 'International Tables Vol C Tables 4.2.6.8 and 6.1.1.4'

loop_
_geom_angle_atom_site_label_1
_geom_angle_atom_site_label_2
_geom_angle_atom_site_label_3
_geom_angle
O2 S1 O1 119.96(9)
O2 S1 N1 107.64(8)
O1 S1 N1 104.82(8)
O2 S1 C1 107.63(9)
O1 S1 C1 108.99(8)
N1 S1 C1 107.16(8)
C18 O3 C22 116.93(15)
N2 N1 C7 116.05(13)
N2 N1 S1 113.29(11)
C7 N1 S1 124.00(11)
N1 N2 C15 110.69(13)
N1 N2 C14 113.81(13)
C15 N2 C14 117.31(13)
C8 N3 C7 117.06(14)
C8 N3 C21 113.93(13)
C7 N3 C21 114.12(15)
O4 N4 O5 123.48(19)
O4 N4 C11 118.82(18)
O5 N4 C11 117.70(19)
C2 C1 C6 120.07(19)
C2 C1 S1 120.10(15)
C6 C1 S1 119.81(15)
C1 C2 C3 120.0(2)
C1 C2 H2 120.0
C3 C2 H2 120.0
C2 C3 C4 121.0(2)
C2 C3 H3 119.5
C4 C3 H3 119.5
C5 C4 C3 117.94(19)
C5 C4 C25 121.25(19)
C3 C4 C25 120.8(2)
C4 C5 C6 121.41(19)
C4 C5 H5 119.3
C6 C5 H5 119.3
C1 C6 C5 119.4(2)
C1 C6 H6 120.3
C5 C6 H6 120.3
N3 C7 N1 108.06(14)
N3 C7 H7A 110.1
N1 C7 H7A 110.1
N3 C7 H7B 110.1
N1 C7 H7B 110.1
H7A C7 H7B 108.4
C9 C8 C13 120.18(16)
C9 C8 N3 117.06(15)
C13 C8 N3 122.75(16)
C10 C9 C8 121.46(18)
C10 C9 H9 119.3
C8 C9 H9 119.3
C9 C10 C11 117.74(18)
C9 C10 H10 121.1
C11 C10 H10 121.1
C12 C11 C10 122.24(17)
C12 C11 N4 119.18(17)
C10 C11 N4 118.56(18)
C11 C12 C13 120.09(17)
C11 C12 H12 120.0
C13 C12 H12 120.0
C12 C13 C8 118.21(16)
C12 C13 C14 119.28(15)
C8 C13 C14 122.43(15)
N2 C14 C13 115.34(14)
N2 C14 H14A 108.4
C13 C14 H14A 108.4
N2 C14 H14B 108.4
C13 C14 H14B 108.4
H14A C14 H14B 107.5
C16 C15 C20 119.54(16)
C16 C15 N2 117.28(15)
C20 C15 N2 123.11(15)
C17 C16 C15 121.74(17)
C17 C16 H16 119.1
C15 C16 H16 119.1
C16 C17 C18 119.14(16)
C16 C17 H17 120.4
C18 C17 H17 120.4
O3 C18 C17 124.63(17)
O3 C18 C19 115.87(16)
C17 C18 C19 119.51(16)
C20 C19 C18 121.50(17)
C20 C19 H19 119.2
C18 C19 H19 119.2
C19 C20 C15 118.45(16)
C19 C20 C21 118.28(16)
C15 C20 C21 123.26(15)
N3 C21 C20 115.35(14)
N3 C21 H21A 108.4
C20 C21 H21A 108.4
N3 C21 H21B 108.4
C20 C21 H21B 108.4
H21A C21 H21B 107.5
O3 C22 H22A 109.5
O3 C22 H22B 109.5
H22A C22 H22B 109.5
O3 C22 H22C 109.5
H22A C22 H22C 109.5
H22B C22 H22C 109.5
C4 C25 H25A 109.5
C4 C25 H25B 109.5
H25A C25 H25B 109.5
C4 C25 H25C 109.5
H25A C25 H25C 109.5
H25B C25 H25C 109.5

loop_
_geom_bond_atom_site_label_1
_geom_bond_atom_site_label_2
_geom_bond_distance
S1 O2 1.4310(15)
S1 O1 1.4361(14)
S1 N1 1.6457(15)
S1 C1 1.7530(19)
O3 C18 1.370(2)
O3 C22 1.432(2)
O4 N4 1.219(2)
O5 N4 1.223(2)
N1 N2 1.4156(19)
N1 C7 1.478(2)
N2 C15 1.443(2)
N2 C14 1.475(2)
N3 C8 1.427(2)
N3 C7 1.444(2)
N3 C21 1.467(2)
N4 C11 1.467(2)
C1 C2 1.371(3)
C1 C6 1.373(3)
C2 C3 1.380(3)
C2 H2 0.9500
C3 C4 1.382(3)
C3 H3 0.9500
C4 C5 1.379(3)
C4 C25 1.507(3)
C5 C6 1.385(3)
C5 H5 0.9500
C6 H6 0.9500
C7 H7A 0.9900
C7 H7B 0.9900
C8 C9 1.392(3)
C8 C13 1.404(2)
C9 C10 1.381(3)
C9 H9 0.9500
C10 C11 1.384(3)
C10 H10 0.9500
C11 C12 1.382(3)
C12 C13 1.395(2)
C12 H12 0.9500
C13 C14 1.516(2)
C14 H14A 0.9900
C14 H14B 0.9900
C15 C16 1.384(2)
C15 C20 1.403(2)
C16 C17 1.384(3)
C16 H16 0.9500
C17 C18 1.387(3)
C17 H17 0.9500
C18 C19 1.394(3)
C19 C20 1.391(2)
C19 H19 0.9500
C20 C21 1.524(2)
C21 H21A 0.9900
C21 H21B 0.9900
C22 H22A 0.9800
C22 H22B 0.9800
C22 H22C 0.9800
C25 H25A 0.9800
C25 H25B 0.9800
C25 H25C 0.9800

loop_
_geom_torsion_atom_site_label_1
_geom_torsion_atom_site_label_2
_geom_torsion_atom_site_label_3
_geom_torsion_atom_site_label_4
_geom_torsion
O2 S1 N1 N2 53.52(14)
O1 S1 N1 N2 -177.72(12)
C1 S1 N1 N2 -61.99(13)
O2 S1 N1 C7 -156.37(14)
O1 S1 N1 C7 -27.60(17)
C1 S1 N1 C7 88.12(16)
C7 N1 N2 C15 94.27(17)
S1 N1 N2 C15 -113.11(13)
C7 N1 N2 C14 -40.37(19)
S1 N1 N2 C14 112.25(14)
O2 S1 C1 C2 159.29(18)
O1 S1 C1 C2 27.7(2)
N1 S1 C1 C2 -85.19(19)
O2 S1 C1 C6 -22.16(19)
O1 S1 C1 C6 -153.73(17)
N1 S1 C1 C6 93.36(18)
C6 C1 C2 C3 1.4(4)
S1 C1 C2 C3 179.93(19)
C1 C2 C3 C4 0.3(4)
C2 C3 C4 C5 -2.4(4)
C2 C3 C4 C25 178.8(2)
C3 C4 C5 C6 2.8(4)
C25 C4 C5 C6 -178.3(2)
C2 C1 C6 C5 -0.9(3)
S1 C1 C6 C5 -179.49(18)
C4 C5 C6 C1 -1.2(4)
C8 N3 C7 N1 88.91(18)
C21 N3 C7 N1 -47.78(18)
N2 N1 C7 N3 -48.18(19)
S1 N1 C7 N3 162.45(12)
C7 N3 C8 C9 145.35(16)
C21 N3 C8 C9 -77.9(2)
C7 N3 C8 C13 -35.7(2)
C21 N3 C8 C13 101.05(19)
C13 C8 C9 C10 2.0(3)
N3 C8 C9 C10 -179.07(17)
C8 C9 C10 C11 0.6(3)
C9 C10 C11 C12 -1.8(3)
C9 C10 C11 N4 179.78(18)
O4 N4 C11 C12 0.8(3)
O5 N4 C11 C12 -179.5(2)
O4 N4 C11 C10 179.2(2)
O5 N4 C11 C10 -1.0(3)
C10 C11 C12 C13 0.6(3)
N4 C11 C12 C13 178.93(16)
C11 C12 C13 C8 2.0(2)
C11 C12 C13 C14 -174.89(16)
C9 C8 C13 C12 -3.2(2)
N3 C8 C13 C12 177.89(15)
C9 C8 C13 C14 173.55(16)
N3 C8 C13 C14 -5.3(3)
N1 N2 C14 C13 80.58(17)
C15 N2 C14 C13 -50.9(2)
C12 C13 C14 N2 146.95(15)
C8 C13 C14 N2 -29.8(2)
N1 N2 C15 C16 139.79(16)
C14 N2 C15 C16 -87.31(19)
N1 N2 C15 C20 -37.2(2)
C14 N2 C15 C20 95.65(19)
C20 C15 C16 C17 1.9(3)
N2 C15 C16 C17 -175.28(16)
C15 C16 C17 C18 1.0(3)
C22 O3 C18 C17 -7.4(3)
C22 O3 C18 C19 172.24(16)
C16 C17 C18 O3 176.11(16)
C16 C17 C18 C19 -3.6(3)
O3 C18 C19 C20 -176.30(15)
C17 C18 C19 C20 3.4(3)
C18 C19 C20 C15 -0.6(3)
C18 C19 C20 C21 178.25(16)
C16 C15 C20 C19 -2.1(2)
N2 C15 C20 C19 174.92(15)
C16 C15 C20 C21 179.20(16)
N2 C15 C20 C21 -3.8(3)
C8 N3 C21 C20 -55.8(2)
C7 N3 C21 C20 82.29(18)
C19 C20 C21 N3 154.73(16)
C15 C20 C21 N3 -26.5(2)
